data_9017352
loop_
_publ_author_name
'Lafuente, B.'
'Downs, R. T.'

_publ_section_title
;
 Redetermination of brackebuschite, Pb2Mn3+(VO4)2(OH)
;
_journal_name_full 'Acta Crystallographica, Section E'
_journal_page_first 293
_journal_page_last 296
_journal_volume 72
_journal_year 2016
_chemical_compound_source 'Sierra de Cordoba, Argentina'
_chemical_formula_sum 'As0.02 Fe0.09 H Mn0.82 O9 Pb2 V1.98 Zn0.09'
_chemical_name_mineral Brackebuschite
_space_group_IT_number 11
_space_group_name_Hall '-P 2yb'
_space_group_name_H-M_alt 'P 1 21/m 1'
_symmetry_space_group_name_H-M 'P 1 21/m 1'
_cell_angle_alpha 90
_cell_angle_beta 112.195
_cell_angle_gamma 90
_cell_length_a 7.6492
_cell_length_b 6.1262
_cell_length_c 8.9241
_cell_formula_units_Z 2
_cell_volume 387.202
_database_code_amcsd 0020434
_exptl_crystal_density_diffrn 6.156
_cod_data_source_file inputs/fixed/downloads/12/12213.cif
_cod_data_source_block 12213
_cod_original_formula_sum 'Pb2 (Mn.82 Fe.09 Zn.09) (V1.98 As.02) O9 H'
_cod_database_code 9017352

loop_
_space_group_symop_operation_xyz
x,y,z
x,1/2-y,z
-x,1/2+y,-z
-x,-y,-z

loop_
_atom_site_aniso_label
_atom_site_aniso_U_11
_atom_site_aniso_U_22
_atom_site_aniso_U_33
_atom_site_aniso_U_12
_atom_site_aniso_U_13
_atom_site_aniso_U_23
Pb1 0.03242 0.02685 0.03049 0.00000 0.01957 0.00000
Pb2 0.02570 0.01980 0.02074 0.00000 0.00988 0.00000
Mn 0.00670 0.00320 0.00380 0.00010 0.00130 -0.00010
Fe 0.00670 0.00320 0.00380 0.00010 0.00130 -0.00010
Zn 0.00670 0.00320 0.00380 0.00010 0.00130 -0.00010
V1 0.00710 0.00800 0.00930 0.00000 0.00290 0.00000
As1 0.00710 0.00800 0.00930 0.00000 0.00290 0.00000
V2 0.01110 0.00790 0.00730 0.00000 0.00390 0.00000
As2 0.01110 0.00790 0.00730 0.00000 0.00390 0.00000
O1 0.01610 0.01300 0.01750 0.00200 0.00230 0.00450
O2 0.02300 0.04800 0.02900 0.00000 0.01900 0.00000
O3 0.00560 0.01090 0.01600 0.00000 -0.00190 0.00000
O4 0.01600 0.03900 0.01500 0.00000 -0.00100 0.00000
O5 0.02740 0.01110 0.00770 -0.00310 0.00890 -0.00260
O6 0.03300 0.02800 0.02500 0.00000 0.02400 0.00000
O7 0.00850 0.01110 0.01200 0.00000 0.00540 0.00000

loop_
_atom_site_label
_atom_site_fract_x
_atom_site_fract_y
_atom_site_fract_z
_atom_site_occupancy
_atom_site_U_iso_or_equiv
Pb1 0.32423 -0.25000 0.39735 1.00000 0.02766
Pb2 -0.25814 -0.25000 0.25617 1.00000 0.02176
Mn 0.00000 0.00000 0.00000 0.82000 0.00476
Fe 0.00000 0.00000 0.00000 0.09000 0.00476
Zn 0.00000 0.00000 0.00000 0.09000 0.00476
V1 0.55901 0.75000 0.82401 0.99000 0.00821
As1 0.55901 0.75000 0.82401 0.01000 0.00821
V2 0.96053 0.75000 0.66182 0.99000 0.00864
As2 0.96053 0.75000 0.66182 0.01000 0.00864
O1 0.49270 0.97560 0.70410 1.00000 0.01670
O2 0.45460 0.75000 0.95830 1.00000 0.03040
O3 0.80840 0.75000 0.94070 1.00000 0.01240
O4 0.73010 0.75000 0.54410 1.00000 0.02560
O5 0.01150 0.98820 0.78010 1.00000 0.01470
O6 0.07670 0.75000 0.53770 1.00000 0.02490
O7 0.18370 0.75000 0.08140 1.00000 0.01020
H 0.26800 0.75000 0.03400 1.00000 0.03000

loop_
_cod_related_entry_id
_cod_related_entry_database
_cod_related_entry_code
1 AMCSD 0020434
